data_8106003
loop_
_publ_author_name
'Shi, Yun-Lian'
'Nie, Xu-Liang'
'Huang, Tao'
'Xie, Jin-Hui'
'Peng, Da-Yong'
'Shi, Xu-Gen'
'Li, Bao-Tong'

_publ_section_title
;
 Crystal structure of 3-methyl-N-(pyrimidin-5-ylmethyl)pyridin-2-amine,
 C11H12N4
;
_journal_issue 6
_journal_name_full 'Zeitschrift f\"ur Kristallographie - New Crystal Structures'
_journal_page_first 1271
_journal_page_last 1272
_journal_paper_doi 10.1515/ncrs-2019-0395
_journal_volume 234
_journal_year 2019
_chemical_formula_moiety 'C11 H12 N4'
_chemical_formula_sum 'C11 H12 N4'
_chemical_formula_weight 200.25
_space_group_crystal_system triclinic
_space_group_IT_number 2
_space_group_name_Hall '-P 1'
_space_group_name_H-M_alt 'P -1'
_atom_sites_solution_hydrogens geom
_cell_angle_alpha 97.749(2)
_cell_angle_beta 99.285(2)
_cell_angle_gamma 95.917(2)
_cell_formula_units_Z 2
_cell_length_a 6.6939(10)
_cell_length_b 8.8034(13)
_cell_length_c 9.1140(13)
_cell_measurement_reflns_used 2973
_cell_measurement_temperature 296(2)
_cell_measurement_theta_max 27.39
_cell_measurement_theta_min 3.02
_cell_volume 520.90(13)
_computing_cell_refinement 'APEX2, SAINT and SADABS [1]'
_computing_data_collection 'APEX2, SAINT and SADABS [1]'
_computing_data_reduction 'APEX2, SAINT and SADABS [1]'
_computing_structure_refinement 'SHELXL-2014/7 (Sheldrick, 2014) [2]'
_computing_structure_solution 'SHELXL-2014/7 (Sheldrick, 2014) [2]'
_diffrn_ambient_temperature 296(2)
_diffrn_measured_fraction_theta_full 0.992
_diffrn_measured_fraction_theta_max 0.990
_diffrn_measurement_device_type 'Bruker APEX-II CCD'
_diffrn_measurement_method '\f and \w scans'
_diffrn_radiation_monochromator graphite
_diffrn_radiation_source 'sealed tube'
_diffrn_radiation_type MoK\a
_diffrn_radiation_wavelength 0.71073
_diffrn_reflns_av_R_equivalents 0.0238
_diffrn_reflns_av_unetI/netI 0.0274
_diffrn_reflns_Laue_measured_fraction_full 0.992
_diffrn_reflns_Laue_measured_fraction_max 0.990
_diffrn_reflns_limit_h_max 8
_diffrn_reflns_limit_h_min -8
_diffrn_reflns_limit_k_max 10
_diffrn_reflns_limit_k_min -9
_diffrn_reflns_limit_l_max 11
_diffrn_reflns_limit_l_min -11
_diffrn_reflns_number 3997
_diffrn_reflns_point_group_measured_fraction_full 0.992
_diffrn_reflns_point_group_measured_fraction_max 0.990
_diffrn_reflns_theta_full 25.242
_diffrn_reflns_theta_max 25.493
_diffrn_reflns_theta_min 2.292
_exptl_absorpt_coefficient_mu 0.082
_exptl_absorpt_correction_type none
_exptl_crystal_colour COLORLESS
_exptl_crystal_density_diffrn 1.277
_exptl_crystal_description BKOCK
_exptl_crystal_F_000 212
_exptl_crystal_size_max 0.170
_exptl_crystal_size_mid 0.150
_exptl_crystal_size_min 0.130
_refine_diff_density_max 0.143
_refine_diff_density_min -0.168
_refine_diff_density_rms 0.053
_refine_ls_extinction_coef 0.71(3)
_refine_ls_extinction_expression Fc^*^=kFc[1+0.001xFc^2^\l^3^/sin(2\q)]^-1/4^
_refine_ls_extinction_method 'SHELXL-2014/7 (Sheldrick 2014'
_refine_ls_goodness_of_fit_ref 1.073
_refine_ls_hydrogen_treatment constr
_refine_ls_matrix_type full
_refine_ls_number_parameters 138
_refine_ls_number_reflns 1914
_refine_ls_number_restraints 0
_refine_ls_restrained_S_all 1.073
_refine_ls_R_factor_all 0.0425
_refine_ls_R_factor_gt 0.0381
_refine_ls_shift/su_max 0.000
_refine_ls_shift/su_mean 0.000
_refine_ls_structure_factor_coef Fsqd
_refine_ls_weighting_details 'w=1/[\s^2^(Fo^2^)+(0.0472P)^2^+0.0880P] where P=(Fo^2^+2Fc^2^)/3'
_refine_ls_weighting_scheme calc
_refine_ls_wR_factor_gt 0.0971
_refine_ls_wR_factor_ref 0.1030
_reflns_Friedel_coverage 0.000
_reflns_Friedel_fraction_full .
_reflns_Friedel_fraction_max .
_reflns_number_gt 1704
_reflns_number_total 1914
_reflns_threshold_expression 'I > 2\s(I)'
_cod_data_source_file suppl_ncrs-2019-0395_suppl.cif
_cod_data_source_block 3869_0m
_cod_database_code 8106003
_shelx_space_group_comment
;
The symmetry employed for this shelxl refinement is uniquely defined
by the following loop, which should always be used as a source of
symmetry information in preference to the above space-group names.
They are only intended as comments.
;
_shelx_estimated_absorpt_t_min 0.985
_shelx_estimated_absorpt_t_max 0.988

loop_
_space_group_symop_operation_xyz
'x, y, z'
'-x, -y, -z'

loop_
_atom_site_label
_atom_site_type_symbol
_atom_site_fract_x
_atom_site_fract_y
_atom_site_fract_z
_atom_site_U_iso_or_equiv
_atom_site_adp_type
_atom_site_occupancy
_atom_site_site_symmetry_order
_atom_site_calc_flag
_atom_site_refinement_flags_posn
_atom_site_refinement_flags_adp
_atom_site_refinement_flags_occupancy
_atom_site_disorder_assembly
_atom_site_disorder_group
C1 C 0.05619(17) 0.25951(13) -0.03250(13) 0.0402(3) Uani 1 1 d . . . . .
C2 C -0.09646(18) 0.14156(14) -0.11425(14) 0.0452(3) Uani 1 1 d . . . . .
C3 C -0.0631(2) 0.07492(16) -0.25164(15) 0.0567(4) Uani 1 1 d . . . . .
H3 H -0.1600 -0.0021 -0.3101 0.068 Uiso 1 1 calc R U . . .
C4 C 0.1129(2) 0.12059(17) -0.30478(15) 0.0587(4) Uani 1 1 d . . . . .
H4 H 0.1359 0.0749 -0.3977 0.070 Uiso 1 1 calc R U . . .
C5 C 0.2507(2) 0.23415(16) -0.21690(14) 0.0513(3) Uani 1 1 d . . . . .
H5 H 0.3689 0.2648 -0.2523 0.062 Uiso 1 1 calc R U . . .
C6 C -0.2837(2) 0.09282(18) -0.05320(18) 0.0609(4) Uani 1 1 d . . . . .
H6A H -0.3679 0.0111 -0.1235 0.091 Uiso 1 1 calc R U . . .
H6B H -0.3585 0.1792 -0.0379 0.091 Uiso 1 1 calc R U . . .
H6C H -0.2446 0.0569 0.0409 0.091 Uiso 1 1 calc R U . . .
C7 C 0.6646(2) 0.26637(18) 0.42313(16) 0.0623(4) Uani 1 1 d . . . . .
H7 H 0.7705 0.2221 0.4734 0.075 Uiso 1 1 calc R U . . .
C8 C 0.3451(2) 0.32414(16) 0.40451(15) 0.0531(3) Uani 1 1 d . . . . .
H8 H 0.2228 0.3239 0.4406 0.064 Uiso 1 1 calc R U . . .
C9 C 0.36044(18) 0.38898(13) 0.27669(13) 0.0414(3) Uani 1 1 d . . . . .
C10 C 0.5463(2) 0.38793(15) 0.23136(14) 0.0497(3) Uani 1 1 d . . . . .
H10 H 0.5652 0.4319 0.1466 0.060 Uiso 1 1 calc R U . . .
C11 C 0.1842(2) 0.45392(15) 0.19308(14) 0.0499(3) Uani 1 1 d . . . . .
H11A H 0.1213 0.5156 0.2649 0.060 Uiso 1 1 calc R U . . .
H11B H 0.2353 0.5215 0.1281 0.060 Uiso 1 1 calc R U . . .
N1 N 0.22652(15) 0.30465(12) -0.08218(11) 0.0459(3) Uani 1 1 d . . . . .
N2 N 0.03137(15) 0.33502(13) 0.10314(12) 0.0509(3) Uani 1 1 d . . . . .
H2 H -0.0791 0.3110 0.1363 0.061 Uiso 1 1 calc R U . . .
N3 N 0.70141(17) 0.32686(15) 0.30310(14) 0.0610(4) Uani 1 1 d . . . . .
N4 N 0.4954(2) 0.26181(15) 0.47924(13) 0.0634(4) Uani 1 1 d . . . . .

loop_
_atom_site_aniso_label
_atom_site_aniso_U_11
_atom_site_aniso_U_22
_atom_site_aniso_U_33
_atom_site_aniso_U_23
_atom_site_aniso_U_13
_atom_site_aniso_U_12
C1 0.0383(6) 0.0451(6) 0.0387(6) 0.0105(5) 0.0059(5) 0.0087(5)
C2 0.0413(6) 0.0469(7) 0.0470(7) 0.0130(5) 0.0016(5) 0.0054(5)
C3 0.0621(8) 0.0531(8) 0.0480(7) 0.0030(6) 0.0000(6) -0.0029(6)
C4 0.0736(9) 0.0620(8) 0.0390(7) 0.0018(6) 0.0120(6) 0.0069(7)
C5 0.0548(8) 0.0603(8) 0.0424(7) 0.0122(6) 0.0160(5) 0.0071(6)
C6 0.0434(7) 0.0688(9) 0.0687(9) 0.0138(7) 0.0071(6) -0.0017(6)
C7 0.0642(9) 0.0722(9) 0.0539(8) 0.0131(7) 0.0092(7) 0.0225(7)
C8 0.0535(8) 0.0601(8) 0.0496(7) 0.0095(6) 0.0209(6) 0.0056(6)
C9 0.0461(6) 0.0387(6) 0.0371(6) -0.0017(4) 0.0100(5) 0.0004(5)
C10 0.0517(7) 0.0556(7) 0.0435(7) 0.0089(5) 0.0155(5) 0.0026(6)
C11 0.0530(7) 0.0497(7) 0.0456(7) -0.0007(5) 0.0095(6) 0.0102(6)
N1 0.0444(6) 0.0519(6) 0.0417(6) 0.0070(4) 0.0112(4) 0.0021(4)
N2 0.0399(6) 0.0652(7) 0.0460(6) 0.0000(5) 0.0122(4) 0.0032(5)
N3 0.0500(7) 0.0791(8) 0.0578(7) 0.0124(6) 0.0164(5) 0.0140(6)
N4 0.0732(8) 0.0725(8) 0.0523(7) 0.0219(6) 0.0195(6) 0.0169(6)

loop_
_atom_type_symbol
_atom_type_description
_atom_type_scat_dispersion_real
_atom_type_scat_dispersion_imag
_atom_type_scat_source
C C 0.0033 0.0016 'International Tables Vol C Tables 4.2.6.8 and 6.1.1.4'
H H 0.0000 0.0000 'International Tables Vol C Tables 4.2.6.8 and 6.1.1.4'
N N 0.0061 0.0033 'International Tables Vol C Tables 4.2.6.8 and 6.1.1.4'

loop_
_geom_angle_atom_site_label_1
_geom_angle_atom_site_label_2
_geom_angle_atom_site_label_3
_geom_angle
_geom_angle_site_symmetry_1
_geom_angle_site_symmetry_3
N1 C1 N2 116.77(11) . .
N1 C1 C2 123.27(11) . .
N2 C1 C2 119.96(11) . .
C3 C2 C1 116.36(12) . .
C3 C2 C6 122.14(12) . .
C1 C2 C6 121.51(12) . .
C2 C3 C4 121.04(12) . .
C5 C4 C3 117.94(12) . .
N1 C5 C4 123.93(12) . .
N4 C7 N3 127.43(13) . .
N4 C8 C9 123.71(12) . .
C10 C9 C8 115.06(12) . .
C10 C9 C11 123.06(11) . .
C8 C9 C11 121.88(11) . .
N3 C10 C9 123.22(12) . .
N2 C11 C9 112.69(10) . .
C1 N1 C5 117.46(11) . .
C1 N2 C11 122.36(10) . .
C7 N3 C10 115.33(12) . .
C7 N4 C8 115.24(12) . .

loop_
_geom_bond_atom_site_label_1
_geom_bond_atom_site_label_2
_geom_bond_distance
_geom_bond_site_symmetry_2
C1 N1 1.3359(15) .
C1 N2 1.3657(15) .
C1 C2 1.4158(17) .
C2 C3 1.3716(19) .
C2 C6 1.4975(18) .
C3 C4 1.387(2) .
C4 C5 1.359(2) .
C5 N1 1.3411(16) .
C7 N4 1.3150(19) .
C7 N3 1.3260(19) .
C8 N4 1.3304(18) .
C8 C9 1.3782(18) .
C9 C10 1.3733(18) .
C9 C11 1.5054(17) .
C10 N3 1.3361(17) .
C11 N2 1.4461(16) .
